data_4083836
loop_
_publ_author_name
'Karshtedt, Dmitry'
'Bell, Alexis T.'
'Tilley, T. Don'

_publ_section_title
;
 Stoichiometric and Catalytic Reactions Involving Si&#x2212;H Bond
 Activations by Rh and Ir Complexes Containing a Pyridylindolide Ligand
;
_journal_issue 19
_journal_name_full Organometallics
_journal_page_first 4471
_journal_paper_doi 10.1021/om060492+
_journal_volume 25
_journal_year 2006
_chemical_formula_moiety 'C39 H37 Ir N2 Si2 '
_chemical_formula_sum 'C39 H37 Ir N2 Si2'
_chemical_formula_weight 782.13
_space_group_IT_number 2
_symmetry_cell_setting triclinic
_symmetry_Int_Tables_number 2
_symmetry_space_group_name_Hall '-P 1'
_symmetry_space_group_name_H-M 'P -1'
_audit_creation_date 'Fri Mar 18 13:51:58 2005'
_audit_creation_method 'by teXsan'
_cell_angle_alpha 98.463(1)
_cell_angle_beta 98.369(1)
_cell_angle_gamma 110.232(1)
_cell_formula_units_Z 2
_cell_length_a 10.7460(7)
_cell_length_b 11.5942(8)
_cell_length_c 14.648(1)
_cell_measurement_reflns_used 5225
_cell_measurement_temperature 161.2
_cell_measurement_theta_max 26.0
_cell_measurement_theta_min 3.5
_cell_volume 1655.39(19)
_computing_cell_refinement 'Bruker-AXS SAINT v6.40'
_computing_data_collection 'Bruker-AXS SMART v5.631'
_computing_data_reduction 'Bruker-AXS SAINT v6.40'
_computing_publication_material teXsan
_computing_structure_refinement teXsan
_computing_structure_solution SIR97
_diffrn_measured_fraction_theta_full 0.9868
_diffrn_measured_fraction_theta_max 0.9868
_diffrn_measurement_device_type 'Bruker APEX'
_diffrn_measurement_method \w-scans
_diffrn_radiation_type 'Mo K\a'
_diffrn_radiation_wavelength 0.7107
_diffrn_reflns_av_R_equivalents 0.019
_diffrn_reflns_limit_h_max 13
_diffrn_reflns_limit_h_min 0
_diffrn_reflns_limit_k_max 13
_diffrn_reflns_limit_k_min -14
_diffrn_reflns_limit_l_max 17
_diffrn_reflns_limit_l_min -18
_diffrn_reflns_number 13575
_diffrn_reflns_theta_full 26.38
_diffrn_reflns_theta_max 26.38
_diffrn_standards_decay_% 0
_diffrn_standards_interval_count 0
_diffrn_standards_interval_time 0
_diffrn_standards_number 0
_exptl_absorpt_coefficient_mu 4.147
_exptl_absorpt_correction_T_max 1.000
_exptl_absorpt_correction_T_min 0.820
_exptl_absorpt_correction_type empirical
_exptl_absorpt_process_details 'Blessing, 1995'
_exptl_crystal_colour orange
_exptl_crystal_density_diffrn 1.569
_exptl_crystal_density_method 'not measured'
_exptl_crystal_description block
_exptl_crystal_F_000 780.00
_exptl_crystal_size_max 0.16
_exptl_crystal_size_mid 0.16
_exptl_crystal_size_min 0.05
_refine_diff_density_max 1.18
_refine_diff_density_min -0.47
_refine_ls_extinction_method none
_refine_ls_goodness_of_fit_ref 1.158
_refine_ls_hydrogen_treatment constr
_refine_ls_number_parameters 403
_refine_ls_number_reflns 5811
_refine_ls_R_factor_all 0.0283
_refine_ls_R_factor_gt 0.0229
_refine_ls_shift/su_max 0.0020
_refine_ls_structure_factor_coef F
_refine_ls_weighting_details 'w = 1/[\s^2^(Fo) + 0.00022|Fo|^2^]'
_refine_ls_weighting_scheme calc
_refine_ls_wR_factor_all 0.0276
_refine_ls_wR_factor_ref 0.0266
_reflns_number_gt 5811
_reflns_number_total 6667
_reflns_threshold_expression F^2^>3.0\s(F^2^)
_cod_data_source_file om060492%2Bsi20060605_025625.cif
_cod_data_source_block Dmitry_Karshtedt_irsip2
_cod_original_cell_volume 1655.3(2)
_cod_original_sg_symbol_H-M 'P -1       '
_cod_original_formula_sum 'C39 H37 Ir N2 Si2 '
_cod_database_code 4083836

loop_
_symmetry_equiv_pos_as_xyz
x,y,z
-x,-y,-z

loop_
_atom_site_label
_atom_site_type_symbol
_atom_site_fract_x
_atom_site_fract_y
_atom_site_fract_z
_atom_site_U_iso_or_equiv
_atom_site_adp_type
_atom_site_occupancy
_atom_site_calc_flag
Ir1 Ir 0.13859(1) 0.31946(1) 0.185763(8) 0.02757(3) Uani 1.00 d
Si1 Si 0.14207(9) 0.52299(8) 0.22109(6) 0.0306(2) Uani 1.00 d
Si2 Si 0.20931(8) 0.27492(8) 0.33053(6) 0.0279(2) Uani 1.00 d
N1 N 0.1711(2) 0.2492(2) 0.0611(2) 0.0297(6) Uani 1.00 d
N2 N -0.0648(2) 0.2152(2) 0.1060(2) 0.0317(6) Uani 1.00 d
C1 C 0.2816(3) 0.2571(3) 0.0211(2) 0.0317(7) Uani 1.00 d
C2 C 0.4192(3) 0.3275(3) 0.0583(2) 0.0402(9) Uani 1.00 d
C3 C 0.5103(3) 0.3180(3) 0.0035(3) 0.0442(10) Uani 1.00 d
C4 C 0.4673(4) 0.2401(4) -0.0864(2) 0.0452(9) Uani 1.00 d
C5 C 0.3331(4) 0.1714(3) -0.1241(2) 0.0437(9) Uani 1.00 d
C6 C 0.2367(3) 0.1790(3) -0.0707(2) 0.0350(8) Uani 1.00 d
C7 C 0.0927(3) 0.1240(3) -0.0867(2) 0.0384(8) Uani 1.00 d
C8 C 0.0581(3) 0.1691(3) -0.0058(2) 0.0312(7) Uani 1.00 d
C9 C -0.0722(3) 0.1505(3) 0.0187(2) 0.0317(7) Uani 1.00 d
C10 C -0.1969(3) 0.0762(3) -0.0401(2) 0.0404(9) Uani 1.00 d
C11 C -0.3141(3) 0.0729(4) -0.0120(2) 0.0482(9) Uani 1.00 d
C12 C -0.3061(3) 0.1418(4) 0.0754(2) 0.0454(9) Uani 1.00 d
C13 C -0.1810(3) 0.2106(3) 0.1325(2) 0.0376(8) Uani 1.00 d
C14 C 0.1653(4) 0.5784(4) 0.1082(2) 0.0456(10) Uani 1.00 d
C15 C -0.0217(3) 0.5295(3) 0.2498(2) 0.0366(8) Uani 1.00 d
C16 C -0.0735(4) 0.4795(3) 0.3234(2) 0.0423(9) Uani 1.00 d
C17 C -0.1983(4) 0.4778(4) 0.3410(3) 0.053(1) Uani 1.00 d
C18 C -0.2734(4) 0.5258(4) 0.2860(3) 0.060(1) Uani 1.00 d
C19 C -0.2255(4) 0.5768(4) 0.2133(3) 0.061(1) Uani 1.00 d
C20 C -0.1004(4) 0.5788(4) 0.1952(3) 0.049(1) Uani 1.00 d
C21 C 0.2876(3) 0.6341(3) 0.3180(2) 0.0341(7) Uani 1.00 d
C22 C 0.4211(3) 0.6646(3) 0.3052(2) 0.0391(9) Uani 1.00 d
C23 C 0.5302(4) 0.7474(3) 0.3742(3) 0.0485(10) Uani 1.00 d
C24 C 0.5083(4) 0.8007(3) 0.4580(3) 0.0564(10) Uani 1.00 d
C25 C 0.3795(5) 0.7727(4) 0.4726(3) 0.054(1) Uani 1.00 d
C26 C 0.2695(4) 0.6901(3) 0.4033(2) 0.0420(9) Uani 1.00 d
C27 C 0.3426(3) 0.4054(3) 0.4213(2) 0.0345(8) Uani 1.00 d
C28 C 0.2840(3) 0.1531(3) 0.2974(2) 0.0329(8) Uani 1.00 d
C29 C 0.2191(4) 0.0273(3) 0.3002(2) 0.0427(9) Uani 1.00 d
C30 C 0.2830(5) -0.0572(4) 0.2866(2) 0.059(1) Uani 1.00 d
C31 C 0.4102(6) -0.0200(5) 0.2713(3) 0.068(1) Uani 1.00 d
C32 C 0.4783(4) 0.1035(5) 0.2667(3) 0.058(1) Uani 1.00 d
C33 C 0.4142(4) 0.1896(4) 0.2787(2) 0.046(1) Uani 1.00 d
C34 C 0.0670(3) 0.1987(3) 0.3905(2) 0.0315(7) Uani 1.00 d
C35 C 0.0885(4) 0.2213(3) 0.4886(2) 0.0423(9) Uani 1.00 d
C36 C -0.0143(4) 0.1648(4) 0.5338(3) 0.051(1) Uani 1.00 d
C37 C -0.1398(4) 0.0855(4) 0.4828(3) 0.0500(10) Uani 1.00 d
C38 C -0.1651(4) 0.0617(4) 0.3857(3) 0.0476(9) Uani 1.00 d
C39 C -0.0614(3) 0.1182(3) 0.3405(2) 0.0413(9) Uani 1.00 d
H1 H 0.299(2) 0.392(3) 0.227(2) 0.0478 Uiso 1.00 calc
H2 H 0.094(3) 0.358(3) 0.282(2) 0.0478 Uiso 1.00 calc
H3 H 0.4490 0.3804 0.1196 0.0483 Uiso 1.00 calc
H4 H 0.6044 0.3655 0.0273 0.0531 Uiso 1.00 calc
H5 H 0.5329 0.2348 -0.1222 0.0543 Uiso 1.00 calc
H6 H 0.3053 0.1192 -0.1855 0.0524 Uiso 1.00 calc
H7 H 0.0325 0.0675 -0.1420 0.0461 Uiso 1.00 calc
H8 H -0.2010 0.0278 -0.0995 0.0484 Uiso 1.00 calc
H9 H -0.3999 0.0236 -0.0522 0.0578 Uiso 1.00 calc
H10 H -0.3862 0.1417 0.0957 0.0545 Uiso 1.00 calc
H11 H -0.1760 0.2567 0.1930 0.0452 Uiso 1.00 calc
H12 H 0.2490 0.5782 0.0945 0.0547 Uiso 1.00 calc
H13 H 0.0929 0.5237 0.0580 0.0547 Uiso 1.00 calc
H14 H 0.1658 0.6613 0.1148 0.0547 Uiso 1.00 calc
H15 H -0.0226 0.4457 0.3625 0.0507 Uiso 1.00 calc
H16 H -0.2312 0.4431 0.3916 0.0631 Uiso 1.00 calc
H17 H -0.3585 0.5239 0.2980 0.0716 Uiso 1.00 calc
H18 H -0.2773 0.6108 0.1751 0.0737 Uiso 1.00 calc
H19 H -0.0683 0.6145 0.1447 0.0594 Uiso 1.00 calc
H20 H 0.4368 0.6276 0.2479 0.0469 Uiso 1.00 calc
H21 H 0.6199 0.7674 0.3641 0.0582 Uiso 1.00 calc
H22 H 0.5832 0.8573 0.5057 0.0677 Uiso 1.00 calc
H23 H 0.3651 0.8098 0.5304 0.0652 Uiso 1.00 calc
H24 H 0.1803 0.6715 0.4142 0.0503 Uiso 1.00 calc
H25 H 0.3672 0.3738 0.4746 0.0413 Uiso 1.00 calc
H26 H 0.4201 0.4403 0.3956 0.0413 Uiso 1.00 calc
H27 H 0.3087 0.4687 0.4402 0.0413 Uiso 1.00 calc
H28 H 0.1297 -0.0010 0.3116 0.0512 Uiso 1.00 calc
H29 H 0.2364 -0.1428 0.2880 0.0712 Uiso 1.00 calc
H30 H 0.4533 -0.0789 0.2638 0.0816 Uiso 1.00 calc
H31 H 0.5678 0.1297 0.2555 0.0696 Uiso 1.00 calc
H32 H 0.4600 0.2741 0.2740 0.0553 Uiso 1.00 calc
H33 H 0.1750 0.2763 0.5252 0.0508 Uiso 1.00 calc
H34 H 0.0027 0.1815 0.6008 0.0609 Uiso 1.00 calc
H35 H -0.2094 0.0470 0.5143 0.0601 Uiso 1.00 calc
H36 H -0.2523 0.0072 0.3498 0.0571 Uiso 1.00 calc
H37 H -0.0792 0.1011 0.2734 0.0496 Uiso 1.00 calc

loop_
_atom_site_aniso_label
_atom_site_aniso_U_11
_atom_site_aniso_U_22
_atom_site_aniso_U_33
_atom_site_aniso_U_12
_atom_site_aniso_U_13
_atom_site_aniso_U_23
Ir1 0.02404(7) 0.03091(7) 0.02393(6) 0.00796(5) 0.00480(4) 0.00020(4)
Si1 0.0279(4) 0.0325(5) 0.0291(4) 0.0092(4) 0.0035(3) 0.0067(3)
Si2 0.0267(4) 0.0265(4) 0.0278(4) 0.0087(3) 0.0048(3) 0.0016(3)
N1 0.028(1) 0.033(1) 0.025(1) 0.009(1) 0.0055(9) 0.0016(10)
N2 0.0261(10) 0.035(1) 0.028(1) 0.006(1) 0.0048(8) 0.0019(10)
C1 0.035(1) 0.034(2) 0.027(1) 0.013(1) 0.011(1) 0.005(1)
C2 0.034(2) 0.046(2) 0.038(2) 0.012(1) 0.011(1) 0.003(1)
C3 0.035(2) 0.048(2) 0.050(2) 0.014(2) 0.019(1) 0.007(1)
C4 0.046(2) 0.051(2) 0.046(2) 0.021(2) 0.025(1) 0.012(1)
C5 0.049(2) 0.049(2) 0.033(2) 0.018(2) 0.017(1) 0.004(1)
C6 0.040(2) 0.037(2) 0.029(1) 0.016(1) 0.009(1) 0.005(1)
C7 0.041(2) 0.041(2) 0.028(1) 0.013(1) 0.006(1) -0.001(1)
C8 0.033(1) 0.032(2) 0.024(1) 0.008(1) 0.004(1) 0.003(1)
C9 0.032(1) 0.032(2) 0.028(1) 0.010(1) 0.004(1) 0.007(1)
C10 0.034(2) 0.046(2) 0.029(2) 0.005(1) 0.002(1) 0.001(1)
C11 0.027(2) 0.058(2) 0.042(2) 0.000(2) 0.000(1) 0.005(2)
C12 0.025(1) 0.060(2) 0.044(2) 0.008(1) 0.006(1) 0.008(1)
C13 0.030(1) 0.044(2) 0.036(2) 0.011(1) 0.008(1) 0.004(1)
C14 0.042(2) 0.055(2) 0.036(2) 0.013(2) 0.004(2) 0.018(2)
C15 0.032(2) 0.031(2) 0.042(2) 0.011(1) 0.005(1) -0.000(1)
C16 0.042(2) 0.041(2) 0.044(2) 0.017(2) 0.009(1) 0.002(1)
C17 0.048(2) 0.045(2) 0.064(2) 0.016(2) 0.025(2) -0.002(2)
C18 0.038(2) 0.049(2) 0.090(3) 0.021(2) 0.013(2) -0.003(2)
C19 0.045(2) 0.055(3) 0.087(3) 0.029(2) 0.005(2) 0.007(2)
C20 0.043(2) 0.047(2) 0.060(2) 0.020(2) 0.003(2) 0.014(2)
C21 0.037(1) 0.025(2) 0.035(1) 0.009(1) -0.001(1) 0.007(1)
C22 0.038(2) 0.034(2) 0.042(2) 0.009(1) 0.002(1) 0.013(1)
C23 0.035(2) 0.038(2) 0.058(2) 0.001(1) -0.008(1) 0.020(1)
C24 0.061(2) 0.035(2) 0.051(2) 0.006(2) -0.024(2) 0.005(2)
C25 0.070(2) 0.040(2) 0.041(2) 0.018(2) -0.009(2) 0.001(1)
C26 0.053(2) 0.034(2) 0.037(2) 0.018(2) 0.003(1) 0.004(1)
C27 0.037(2) 0.030(2) 0.031(2) 0.010(1) -0.000(1) 0.004(1)
C28 0.043(2) 0.037(1) 0.024(1) 0.022(1) 0.006(1) 0.004(1)
C29 0.061(2) 0.038(2) 0.025(2) 0.016(1) 0.008(2) 0.005(1)
C30 0.117(3) 0.047(2) 0.033(2) 0.056(2) 0.015(2) 0.005(2)
C31 0.120(3) 0.088(3) 0.033(2) 0.086(3) 0.014(2) 0.009(2)
C32 0.066(3) 0.094(3) 0.039(2) 0.060(2) 0.016(2) 0.009(2)
C33 0.046(2) 0.059(2) 0.039(2) 0.023(2) 0.013(2) 0.015(2)
C34 0.033(1) 0.032(2) 0.033(1) 0.014(1) 0.011(1) 0.006(1)
C35 0.044(2) 0.043(2) 0.034(1) 0.013(2) 0.007(1) -0.001(1)
C36 0.060(2) 0.055(2) 0.038(2) 0.019(2) 0.022(1) 0.008(2)
C37 0.050(2) 0.056(2) 0.051(2) 0.019(2) 0.028(2) 0.016(2)
C38 0.036(2) 0.049(2) 0.051(2) 0.006(2) 0.013(2) 0.010(2)
C39 0.038(2) 0.047(2) 0.032(2) 0.009(1) 0.008(1) 0.005(1)

loop_
_atom_type_symbol
_atom_type_description
_atom_type_scat_dispersion_real
_atom_type_scat_dispersion_imag
_atom_type_scat_source
Ir Ir -1.444 7.990
;International Tables for Crystallography
(1992, Vol. C, Tables 4.2.6.8 and 6.1.1.1)
;
Si Si 0.082 0.070
;International Tables for Crystallography
(1992, Vol. C, Tables 4.2.6.8 and 6.1.1.1)
;
N N 0.006 0.003
;International Tables for Crystallography
(1992, Vol. C, Tables 4.2.6.8 and 6.1.1.1)
;
C C 0.003 0.002
;International Tables for Crystallography
(1992, Vol. C, Tables 4.2.6.8 and 6.1.1.1)
;
H H 0.000 0.000
;International Tables for Crystallography
(1992, Vol. C, Table 6.1.1.2)
;

loop_
_geom_angle_atom_site_label_1
_geom_angle_atom_site_label_2
_geom_angle_atom_site_label_3
_geom_angle
_geom_angle_publ_flag
SI1 IR1 SI2 105.71(3) ?
SI1 IR1 N1 121.47(8) ?
SI1 IR1 N2 102.37(8) ?
SI2 IR1 N1 124.95(8) ?
SI2 IR1 N2 119.78(7) ?
N1 IR1 N2 78.0(1) ?
IR1 SI1 C14 102.9(1) ?
IR1 SI1 C15 113.4(1) ?
IR1 SI1 C21 114.6(1) ?
C14 SI1 C15 109.1(2) ?
C14 SI1 C21 107.8(2) ?
C15 SI1 C21 108.7(2) ?
IR1 SI2 C27 117.7(1) ?
IR1 SI2 C28 103.52(10) ?
IR1 SI2 C34 114.5(1) ?
C27 SI2 C28 106.9(2) ?
C27 SI2 C34 107.0(2) ?
C28 SI2 C34 106.2(2) ?
IR1 N1 C1 137.0(2) ?
IR1 N1 C8 116.7(2) ?
C1 N1 C8 106.3(3) ?
IR1 N2 C9 114.2(2) ?
IR1 N2 C13 127.2(2) ?
C9 N2 C13 118.6(3) ?
N1 C1 C2 129.4(3) ?
N1 C1 C6 109.4(3) ?
C2 C1 C6 121.2(3) ?
C1 C2 C3 118.0(3) ?
C2 C3 C4 121.3(4) ?
C3 C4 C5 121.4(3) ?
C4 C5 C6 119.1(3) ?
C1 C6 C5 119.0(3) ?
C1 C6 C7 106.4(3) ?
C5 C6 C7 134.5(3) ?
C6 C7 C8 106.2(3) ?
N1 C8 C7 111.6(3) ?
N1 C8 C9 116.5(3) ?
C7 C8 C9 131.9(3) ?
N2 C9 C8 114.4(3) ?
N2 C9 C10 120.8(3) ?
C8 C9 C10 124.8(3) ?
C9 C10 C11 119.7(3) ?
C10 C11 C12 119.3(3) ?
C11 C12 C13 119.0(3) ?
N2 C13 C12 122.5(3) ?
SI1 C15 C16 121.7(3) ?
SI1 C15 C20 121.6(3) ?
C16 C15 C20 116.7(3) ?
C15 C16 C17 121.5(4) ?
C16 C17 C18 120.4(4) ?
C17 C18 C19 119.8(4) ?
C18 C19 C20 120.0(4) ?
C15 C20 C19 121.5(4) ?
SI1 C21 C22 119.8(3) ?
SI1 C21 C26 122.9(3) ?
C22 C21 C26 117.3(3) ?
C21 C22 C23 121.3(4) ?
C22 C23 C24 119.7(4) ?
C23 C24 C25 120.3(4) ?
C24 C25 C26 120.2(4) ?
C21 C26 C25 121.2(4) ?
SI2 C28 C29 122.0(3) ?
SI2 C28 C33 120.2(3) ?
C29 C28 C33 117.4(3) ?
C28 C29 C30 120.9(4) ?
C29 C30 C31 121.2(4) ?
C30 C31 C32 120.1(4) ?
C31 C32 C33 119.4(4) ?
C28 C33 C32 120.9(4) ?
SI2 C34 C35 120.3(3) ?
SI2 C34 C39 122.6(2) ?
C35 C34 C39 117.0(3) ?
C34 C35 C36 121.1(4) ?
C35 C36 C37 120.7(3) ?
C36 C37 C38 119.8(3) ?
C37 C38 C39 119.3(4) ?
C34 C39 C38 122.0(3) ?
SI1 IR1 H1 81(1) no
SI1 IR1 H2 63(1) no
SI2 IR1 H1 67(1) no
SI2 IR1 H2 55(1) no
N1 IR1 H1 91(1) no
N1 IR1 H2 172(1) no
N2 IR1 H1 169(1) no
N2 IR1 H2 95(1) no
H1 IR1 H2 95(1) no
C1 C2 H3 121.024 no
C3 C2 H3 121.026 no
C2 C3 H4 119.343 no
C4 C3 H4 119.344 no
C3 C4 H5 119.281 no
C5 C4 H5 119.283 no
C4 C5 H6 120.456 no
C6 C5 H6 120.456 no
C6 C7 H7 126.894 no
C8 C7 H7 126.892 no
C9 C10 H8 120.149 no
C11 C10 H8 120.151 no
C10 C11 H9 120.357 no
C12 C11 H9 120.359 no
C11 C12 H10 120.485 no
C13 C12 H10 120.483 no
N2 C13 H11 118.753 no
C12 C13 H11 118.754 no
SI1 C14 H12 109.469 no
SI1 C14 H13 109.470 no
SI1 C14 H14 109.471 no
H12 C14 H13 109.472 no
H12 C14 H14 109.473 no
H13 C14 H14 109.473 no
C15 C16 H15 119.235 no
C17 C16 H15 119.234 no
C16 C17 H16 119.777 no
C18 C17 H16 119.775 no
C17 C18 H17 120.079 no
C19 C18 H17 120.080 no
C18 C19 H18 119.992 no
C20 C19 H18 119.992 no
C15 C20 H19 119.250 no
C19 C20 H19 119.249 no
C21 C22 H20 119.339 no
C23 C22 H20 119.340 no
C22 C23 H21 120.145 no
C24 C23 H21 120.146 no
C23 C24 H22 119.826 no
C25 C24 H22 119.826 no
C24 C25 H23 119.923 no
C26 C25 H23 119.922 no
C21 C26 H24 119.410 no
C25 C26 H24 119.410 no
SI2 C27 H25 109.470 no
SI2 C27 H26 109.470 no
SI2 C27 H27 109.470 no
H25 C27 H26 109.472 no
H25 C27 H27 109.473 no
H26 C27 H27 109.473 no
C28 C29 H28 119.559 no
C30 C29 H28 119.558 no
C29 C30 H29 119.423 no
C31 C30 H29 119.424 no
C30 C31 H30 119.931 no
C32 C31 H30 119.927 no
C31 C32 H31 120.283 no
C33 C32 H31 120.282 no
C28 C33 H32 119.531 no
C32 C33 H32 119.532 no
C34 C35 H33 119.451 no
C36 C35 H33 119.450 no
C35 C36 H34 119.650 no
C37 C36 H34 119.653 no
C36 C37 H35 120.082 no
C38 C37 H35 120.084 no
C37 C38 H36 120.332 no
C39 C38 H36 120.331 no
C34 C39 H37 119.002 no
C38 C39 H37 119.003 no

loop_
_geom_bond_atom_site_label_1
_geom_bond_atom_site_label_2
_geom_bond_distance
_geom_bond_publ_flag
IR1 SI1 2.326(1) yes
IR1 SI2 2.3378(9) yes
IR1 N1 2.016(3) yes
IR1 N2 2.149(3) yes
SI1 C14 1.880(4) yes
SI1 C15 1.892(4) yes
SI1 C21 1.882(3) yes
SI2 C27 1.861(3) yes
SI2 C28 1.889(3) yes
SI2 C34 1.891(3) yes
N1 C1 1.380(4) yes
N1 C8 1.380(4) yes
N2 C9 1.360(4) yes
N2 C13 1.346(4) yes
C1 C2 1.396(5) yes
C1 C6 1.418(4) yes
C2 C3 1.376(5) yes
C3 C4 1.395(5) yes
C4 C5 1.365(5) yes
C5 C6 1.403(5) yes
C6 C7 1.423(5) yes
C7 C8 1.377(4) yes
C8 C9 1.448(4) yes
C9 C10 1.388(5) yes
C10 C11 1.370(5) yes
C11 C12 1.380(5) yes
C12 C13 1.370(5) yes
C15 C16 1.394(5) yes
C15 C20 1.398(5) yes
C16 C17 1.397(5) yes
C17 C18 1.365(6) yes
C18 C19 1.372(7) yes
C19 C20 1.401(6) yes
C21 C22 1.402(5) yes
C21 C26 1.393(5) yes
C22 C23 1.382(5) yes
C23 C24 1.380(6) yes
C24 C25 1.365(6) yes
C25 C26 1.388(5) yes
C28 C29 1.392(5) yes
C28 C33 1.396(5) yes
C29 C30 1.386(6) yes
C30 C31 1.347(7) yes
C31 C32 1.382(7) yes
C32 C33 1.401(6) yes
C34 C35 1.391(5) yes
C34 C39 1.388(5) yes
C35 C36 1.389(5) yes
C36 C37 1.367(6) yes
C37 C38 1.376(5) yes
C38 C39 1.396(5) yes
IR1 H1 1.61(2) no
IR1 H2 1.60(2) no
C2 H3 0.950 no
C3 H4 0.950 no
C4 H5 0.950 no
C5 H6 0.950 no
C7 H7 0.950 no
C10 H8 0.950 no
C11 H9 0.950 no
C12 H10 0.950 no
C13 H11 0.950 no
C14 H12 0.950 no
C14 H13 0.950 no
C14 H14 0.950 no
C16 H15 0.950 no
C17 H16 0.950 no
C18 H17 0.950 no
C19 H18 0.950 no
C20 H19 0.950 no
C22 H20 0.950 no
C23 H21 0.950 no
C24 H22 0.950 no
C25 H23 0.950 no
C26 H24 0.950 no
C27 H25 0.950 no
C27 H26 0.950 no
C27 H27 0.950 no
C29 H28 0.950 no
C30 H29 0.950 no
C31 H30 0.950 no
C32 H31 0.950 no
C33 H32 0.950 no
C35 H33 0.950 no
C36 H34 0.950 no
C37 H35 0.950 no
C38 H36 0.950 no
C39 H37 0.950 no

loop_
_geom_contact_atom_site_label_1
_geom_contact_atom_site_label_2
_geom_contact_distance
_geom_contact_site_symmetry_2
C3 C12 3.463(6) 1_655
C6 C10 3.508(5) 2_555
C7 C9 3.418(5) 2_555
C7 C10 3.543(5) 2_555
C10 C30 3.549(5) 2_555
C25 C37 3.587(6) 2_566
C26 C30 3.574(5) 1_565
C27 C27 3.560(7) 2_666

loop_
_geom_torsion_atom_site_label_1
_geom_torsion_atom_site_label_2
_geom_torsion_atom_site_label_3
_geom_torsion_atom_site_label_4
_geom_torsion
_geom_torsion_site_symmetry_1
_geom_torsion_site_symmetry_2
_geom_torsion_site_symmetry_3
_geom_torsion_site_symmetry_4
_geom_torsion_publ_flag
IR1 SI1 C15 C16 58.1(3) 1_555 1_555 1_555 1_555 yes
IR1 SI1 C15 C20 -118.5(3) 1_555 1_555 1_555 1_555 yes
IR1 SI1 C21 C22 64.0(3) 1_555 1_555 1_555 1_555 yes
IR1 SI1 C21 C26 -116.7(3) 1_555 1_555 1_555 1_555 yes
IR1 SI2 C28 C29 -108.2(3) 1_555 1_555 1_555 1_555 yes
IR1 SI2 C28 C33 78.7(3) 1_555 1_555 1_555 1_555 yes
IR1 SI2 C34 C35 -148.3(3) 1_555 1_555 1_555 1_555 yes
IR1 SI2 C34 C39 32.2(3) 1_555 1_555 1_555 1_555 yes
IR1 N1 C1 C2 -2.7(6) 1_555 1_555 1_555 1_555 yes
IR1 N1 C1 C6 177.5(2) 1_555 1_555 1_555 1_555 yes
IR1 N1 C8 C7 -178.1(2) 1_555 1_555 1_555 1_555 yes
IR1 N1 C8 C9 3.7(4) 1_555 1_555 1_555 1_555 yes
IR1 N2 C9 C8 -3.0(4) 1_555 1_555 1_555 1_555 yes
IR1 N2 C9 C10 178.3(3) 1_555 1_555 1_555 1_555 yes
IR1 N2 C13 C12 179.2(3) 1_555 1_555 1_555 1_555 yes
SI1 IR1 SI2 C27 -36.2(1) 1_555 1_555 1_555 1_555 yes
SI1 IR1 SI2 C28 -153.9(1) 1_555 1_555 1_555 1_555 yes
SI1 IR1 SI2 C34 90.9(1) 1_555 1_555 1_555 1_555 yes
SI1 IR1 N1 C1 80.1(3) 1_555 1_555 1_555 1_555 yes
SI1 IR1 N1 C8 -101.3(2) 1_555 1_555 1_555 1_555 yes
SI1 IR1 N2 C9 123.8(2) 1_555 1_555 1_555 1_555 yes
SI1 IR1 N2 C13 -54.6(3) 1_555 1_555 1_555 1_555 yes
SI1 C15 C16 C17 -176.2(3) 1_555 1_555 1_555 1_555 yes
SI1 C15 C20 C19 176.2(3) 1_555 1_555 1_555 1_555 yes
SI1 C21 C22 C23 179.0(3) 1_555 1_555 1_555 1_555 yes
SI1 C21 C26 C25 -179.3(3) 1_555 1_555 1_555 1_555 yes
SI2 IR1 SI1 C14 154.7(1) 1_555 1_555 1_555 1_555 yes
SI2 IR1 SI1 C15 -87.6(1) 1_555 1_555 1_555 1_555 yes
SI2 IR1 SI1 C21 38.0(1) 1_555 1_555 1_555 1_555 yes
SI2 IR1 N1 C1 -64.5(3) 1_555 1_555 1_555 1_555 yes
SI2 IR1 N1 C8 114.1(2) 1_555 1_555 1_555 1_555 yes
SI2 IR1 N2 C9 -119.8(2) 1_555 1_555 1_555 1_555 yes
SI2 IR1 N2 C13 61.8(3) 1_555 1_555 1_555 1_555 yes
SI2 C28 C29 C30 -172.2(3) 1_555 1_555 1_555 1_555 yes
SI2 C28 C33 C32 171.2(3) 1_555 1_555 1_555 1_555 yes
SI2 C34 C35 C36 -179.2(3) 1_555 1_555 1_555 1_555 yes
SI2 C34 C39 C38 179.4(3) 1_555 1_555 1_555 1_555 yes
N1 IR1 SI1 C14 4.3(2) 1_555 1_555 1_555 1_555 yes
N1 IR1 SI1 C15 121.9(1) 1_555 1_555 1_555 1_555 yes
N1 IR1 SI1 C21 -112.5(1) 1_555 1_555 1_555 1_555 yes
N1 IR1 SI2 C27 112.9(2) 1_555 1_555 1_555 1_555 yes
N1 IR1 SI2 C28 -4.8(2) 1_555 1_555 1_555 1_555 yes
N1 IR1 SI2 C34 -120.0(1) 1_555 1_555 1_555 1_555 yes
N1 IR1 N2 C9 3.8(2) 1_555 1_555 1_555 1_555 yes
N1 IR1 N2 C13 -174.6(3) 1_555 1_555 1_555 1_555 yes
N1 C1 C2 C3 179.6(4) 1_555 1_555 1_555 1_555 yes
N1 C1 C6 C5 -179.2(3) 1_555 1_555 1_555 1_555 yes
N1 C1 C6 C7 1.1(4) 1_555 1_555 1_555 1_555 yes
N1 C8 C7 C6 -0.3(4) 1_555 1_555 1_555 1_555 yes
N1 C8 C9 N2 -0.3(4) 1_555 1_555 1_555 1_555 yes
N1 C8 C9 C10 178.4(3) 1_555 1_555 1_555 1_555 yes
N2 IR1 SI1 C14 -79.1(1) 1_555 1_555 1_555 1_555 yes
N2 IR1 SI1 C15 38.5(1) 1_555 1_555 1_555 1_555 yes
N2 IR1 SI1 C21 164.1(1) 1_555 1_555 1_555 1_555 yes
N2 IR1 SI2 C27 -150.9(2) 1_555 1_555 1_555 1_555 yes
N2 IR1 SI2 C28 91.4(1) 1_555 1_555 1_555 1_555 yes
N2 IR1 SI2 C34 -23.7(1) 1_555 1_555 1_555 1_555 yes
N2 IR1 N1 C1 177.4(3) 1_555 1_555 1_555 1_555 yes
N2 IR1 N1 C8 -4.0(2) 1_555 1_555 1_555 1_555 yes
N2 C9 C8 C7 -178.1(4) 1_555 1_555 1_555 1_555 yes
N2 C9 C10 C11 3.4(5) 1_555 1_555 1_555 1_555 yes
N2 C13 C12 C11 1.1(6) 1_555 1_555 1_555 1_555 yes
C1 N1 C8 C7 1.0(4) 1_555 1_555 1_555 1_555 yes
C1 N1 C8 C9 -177.2(3) 1_555 1_555 1_555 1_555 yes
C1 C2 C3 C4 -0.3(6) 1_555 1_555 1_555 1_555 yes
C1 C6 C5 C4 -0.5(5) 1_555 1_555 1_555 1_555 yes
C1 C6 C7 C8 -0.5(4) 1_555 1_555 1_555 1_555 yes
C2 C1 N1 C8 178.6(4) 1_555 1_555 1_555 1_555 yes
C2 C1 C6 C5 1.0(5) 1_555 1_555 1_555 1_555 yes
C2 C1 C6 C7 -178.7(3) 1_555 1_555 1_555 1_555 yes
C2 C3 C4 C5 0.8(6) 1_555 1_555 1_555 1_555 yes
C3 C2 C1 C6 -0.6(5) 1_555 1_555 1_555 1_555 yes
C3 C4 C5 C6 -0.4(6) 1_555 1_555 1_555 1_555 yes
C4 C5 C6 C7 179.1(4) 1_555 1_555 1_555 1_555 yes
C5 C6 C7 C8 179.9(4) 1_555 1_555 1_555 1_555 yes
C6 C1 N1 C8 -1.3(4) 1_555 1_555 1_555 1_555 yes
C6 C7 C8 C9 177.6(3) 1_555 1_555 1_555 1_555 yes
C7 C8 C9 C10 0.6(6) 1_555 1_555 1_555 1_555 yes
C8 C9 N2 C13 175.5(3) 1_555 1_555 1_555 1_555 yes
C8 C9 C10 C11 -175.2(3) 1_555 1_555 1_555 1_555 yes
C9 N2 C13 C12 0.9(5) 1_555 1_555 1_555 1_555 yes
C9 C10 C11 C12 -1.3(6) 1_555 1_555 1_555 1_555 yes
C10 C9 N2 C13 -3.2(5) 1_555 1_555 1_555 1_555 yes
C10 C11 C12 C13 -0.9(6) 1_555 1_555 1_555 1_555 yes
C14 SI1 C15 C16 172.0(3) 1_555 1_555 1_555 1_555 yes
C14 SI1 C15 C20 -4.5(4) 1_555 1_555 1_555 1_555 yes
C14 SI1 C21 C22 -49.9(3) 1_555 1_555 1_555 1_555 yes
C14 SI1 C21 C26 129.4(3) 1_555 1_555 1_555 1_555 yes
C15 SI1 C21 C22 -168.0(3) 1_555 1_555 1_555 1_555 yes
C15 SI1 C21 C26 11.3(3) 1_555 1_555 1_555 1_555 yes
C15 C16 C17 C18 -0.0(6) 1_555 1_555 1_555 1_555 yes
C15 C20 C19 C18 0.1(7) 1_555 1_555 1_555 1_555 yes
C16 C15 SI1 C21 -70.6(3) 1_555 1_555 1_555 1_555 yes
C16 C15 C20 C19 -0.5(6) 1_555 1_555 1_555 1_555 yes
C16 C17 C18 C19 -0.4(7) 1_555 1_555 1_555 1_555 yes
C17 C16 C15 C20 0.5(5) 1_555 1_555 1_555 1_555 yes
C17 C18 C19 C20 0.4(7) 1_555 1_555 1_555 1_555 yes
C20 C15 SI1 C21 112.8(3) 1_555 1_555 1_555 1_555 yes
C21 C22 C23 C24 0.5(6) 1_555 1_555 1_555 1_555 yes
C21 C26 C25 C24 0.1(6) 1_555 1_555 1_555 1_555 yes
C22 C21 C26 C25 0.0(5) 1_555 1_555 1_555 1_555 yes
C22 C23 C24 C25 -0.4(6) 1_555 1_555 1_555 1_555 yes
C23 C22 C21 C26 -0.3(5) 1_555 1_555 1_555 1_555 yes
C23 C24 C25 C26 0.0(6) 1_555 1_555 1_555 1_555 yes
C27 SI2 C28 C29 126.8(3) 1_555 1_555 1_555 1_555 yes
C27 SI2 C28 C33 -46.3(3) 1_555 1_555 1_555 1_555 yes
C27 SI2 C34 C35 -15.9(3) 1_555 1_555 1_555 1_555 yes
C27 SI2 C34 C39 164.6(3) 1_555 1_555 1_555 1_555 yes
C28 SI2 C34 C35 98.1(3) 1_555 1_555 1_555 1_555 yes
C28 SI2 C34 C39 -81.4(3) 1_555 1_555 1_555 1_555 yes
C28 C29 C30 C31 0.8(6) 1_555 1_555 1_555 1_555 yes
C28 C33 C32 C31 1.5(6) 1_555 1_555 1_555 1_555 yes
C29 C28 SI2 C34 12.8(3) 1_555 1_555 1_555 1_555 yes
C29 C28 C33 C32 -2.2(5) 1_555 1_555 1_555 1_555 yes
C29 C30 C31 C32 -1.6(6) 1_555 1_555 1_555 1_555 yes
C30 C29 C28 C33 1.1(5) 1_555 1_555 1_555 1_555 yes
C30 C31 C32 C33 0.5(6) 1_555 1_555 1_555 1_555 yes
C33 C28 SI2 C34 -160.3(3) 1_555 1_555 1_555 1_555 yes
C34 C35 C36 C37 -0.1(6) 1_555 1_555 1_555 1_555 yes
C34 C39 C38 C37 -0.3(6) 1_555 1_555 1_555 1_555 yes
C35 C34 C39 C38 -0.1(6) 1_555 1_555 1_555 1_555 yes
C35 C36 C37 C38 -0.3(7) 1_555 1_555 1_555 1_555 yes
C36 C35 C34 C39 0.3(6) 1_555 1_555 1_555 1_555 yes
C36 C37 C38 C39 0.5(7) 1_555 1_555 1_555 1_555 yes
